data_7121733
loop_
_publ_author_name
'Hanke, Felix'
'Pugh, Chloe J.'
'Kay, Ellis F.'
'Taylor, Joshua B.'
'Todd, Stephen M.'
'Robertson, Craig M.'
'Slater, Benjamin J.'
'Steiner, Alexander'

_publ_section_title
;
 The simplest supramolecular helix.
;
_journal_issue 47
_journal_name_full 'Chemical communications (Cambridge, England)'
_journal_page_first 6012
_journal_page_last 6015
_journal_paper_doi 10.1039/c8cc03295e
_journal_volume 54
_journal_year 2018
_chemical_formula_moiety 'C6 H15 N'
_chemical_formula_sum 'C6 H15 N'
_chemical_formula_weight 101.19
_chemical_name_common diisopropylamine
_chemical_name_systematic diisopropylamine
_space_group_crystal_system monoclinic
_space_group_IT_number 15
_space_group_name_Hall '-C 2yc'
_space_group_name_H-M_alt 'C 1 2/c 1'
_symmetry_space_group_name_Hall '-C 2yc'
_symmetry_space_group_name_H-M 'C 1 2/c 1'
_audit_block_doi 10.5517/ccdc.csd.cc1z9pvt
_audit_creation_method SHELXL-2014/7
_audit_update_record
;
2018-02-28 deposited with the CCDC.
2018-05-24 downloaded from the CCDC.
;
_cell_angle_alpha 90
_cell_angle_beta 104.794(11)
_cell_angle_gamma 90
_cell_formula_units_Z 8
_cell_length_a 14.527(8)
_cell_length_b 7.293(4)
_cell_length_c 14.148(6)
_cell_measurement_reflns_used 2063
_cell_measurement_temperature 100(2)
_cell_measurement_theta_max 52.603
_cell_measurement_theta_min 5.801
_cell_volume 1449.2(13)
_computing_cell_refinement 'Bruker Apex'
_computing_data_collection 'Bruker Apex'
_computing_data_reduction 'Bruker Apex'
_computing_structure_refinement 'SHELXL-2014/7 (Sheldrick, 2014)'
_diffrn_ambient_temperature 100(2)
_diffrn_measured_fraction_theta_full 0.932
_diffrn_measured_fraction_theta_max 0.911
_diffrn_measurement_device_type 'Bruker Smart Apex'
_diffrn_measurement_method \w-scans
_diffrn_radiation_type MoK\a
_diffrn_radiation_wavelength 0.71073
_diffrn_reflns_av_R_equivalents 0.0338
_diffrn_reflns_av_unetI/netI 0.0314
_diffrn_reflns_Laue_measured_fraction_full 0.932
_diffrn_reflns_Laue_measured_fraction_max 0.911
_diffrn_reflns_limit_h_max 17
_diffrn_reflns_limit_h_min -18
_diffrn_reflns_limit_k_max 9
_diffrn_reflns_limit_k_min -6
_diffrn_reflns_limit_l_max 15
_diffrn_reflns_limit_l_min -13
_diffrn_reflns_number 6124
_diffrn_reflns_point_group_measured_fraction_full 0.932
_diffrn_reflns_point_group_measured_fraction_max 0.911
_diffrn_reflns_theta_full 25.242
_diffrn_reflns_theta_max 26.396
_diffrn_reflns_theta_min 2.900
_diffrn_source sealed-tube
_exptl_absorpt_coefficient_mu 0.054
_exptl_absorpt_correction_T_max 0.7454
_exptl_absorpt_correction_T_min 0.6373
_exptl_absorpt_correction_type multi-scan
_exptl_absorpt_process_details SADABS
_exptl_crystal_colour colourless
_exptl_crystal_density_diffrn 0.927
_exptl_crystal_description cylinder
_exptl_crystal_F_000 464
_exptl_crystal_recrystallization_method 'From the Melt'
_exptl_crystal_size_rad 0.25
_refine_diff_density_max 0.187
_refine_diff_density_min -0.146
_refine_diff_density_rms 0.031
_refine_ls_extinction_method none
_refine_ls_goodness_of_fit_ref 0.999
_refine_ls_hydrogen_treatment mixed
_refine_ls_matrix_type full
_refine_ls_number_parameters 76
_refine_ls_number_reflns 1359
_refine_ls_number_restraints 1
_refine_ls_restrained_S_all 0.999
_refine_ls_R_factor_all 0.0482
_refine_ls_R_factor_gt 0.0375
_refine_ls_shift/su_max 0.000
_refine_ls_shift/su_mean 0.000
_refine_ls_structure_factor_coef Fsqd
_refine_ls_weighting_details 'w=1/[\s^2^(Fo^2^)+(0.0383P)^2^+0.7493P] where P=(Fo^2^+2Fc^2^)/3'
_refine_ls_weighting_scheme calc
_refine_ls_wR_factor_gt 0.0869
_refine_ls_wR_factor_ref 0.0931
_reflns_Friedel_coverage 0.000
_reflns_number_gt 1108
_reflns_number_total 1359
_reflns_threshold_expression 'I > 2\s(I)'
_cod_data_source_file c8cc03295e2.cif
_cod_data_source_block DiIsoProAmine_30s_0m
_cod_depositor_comments 'Adding full bibliography for 7121726--7121736.cif.'
_cod_original_cell_volume 1449.4(12)
_cod_database_code 7121733
_shelx_shelxl_version_number 2014/7
_shelx_space_group_comment
;
The symmetry employed for this shelxl refinement is uniquely defined
by the following loop, which should always be used as a source of
symmetry information in preference to the above space-group names.
They are only intended as comments.
;

loop_
_space_group_symop_operation_xyz
'x, y, z'
'-x, y, -z+1/2'
'x+1/2, y+1/2, z'
'-x+1/2, y+1/2, -z+1/2'
'-x, -y, -z'
'x, -y, z-1/2'
'-x+1/2, -y+1/2, -z'
'x+1/2, -y+1/2, z-1/2'

loop_
_atom_site_label
_atom_site_type_symbol
_atom_site_fract_x
_atom_site_fract_y
_atom_site_fract_z
_atom_site_U_iso_or_equiv
_atom_site_adp_type
_atom_site_occupancy
_atom_site_site_symmetry_order
_atom_site_calc_flag
_atom_site_refinement_flags_posn
_atom_site_refinement_flags_adp
_atom_site_refinement_flags_occupancy
N1 N 0.07016(7) 0.01136(13) 0.36988(8) 0.0222(3) Uani 1 1 d D . .
H1A H 0.0336(14) 0.006(3) 0.3129(14) 0.010(4) Uiso 0.487(18) 1 d D U P
H1B H 0.0367(14) -0.048(3) 0.3986(15) 0.010(4) Uiso 0.513(18) 1 d D U P
C1 C 0.07850(7) 0.20185(14) 0.40561(8) 0.0209(3) Uani 1 1 d . . .
H1 H 0.1186 0.2719 0.3702 0.025 Uiso 1 1 calc R U .
C2 C -0.02093(8) 0.28654(16) 0.38107(9) 0.0266(3) Uani 1 1 d . . .
H2A H -0.0486 0.2813 0.3103 0.040 Uiso 1 1 calc R U .
H2B H -0.0166 0.4146 0.4027 0.040 Uiso 1 1 calc R U .
H2C H -0.0614 0.2181 0.4145 0.040 Uiso 1 1 calc R U .
C3 C 0.12406(8) 0.21576(16) 0.51502(9) 0.0288(3) Uani 1 1 d . . .
H3A H 0.0845 0.1508 0.5509 0.043 Uiso 1 1 calc R U .
H3B H 0.1294 0.3450 0.5346 0.043 Uiso 1 1 calc R U .
H3C H 0.1876 0.1604 0.5300 0.043 Uiso 1 1 calc R U .
C4 C 0.15993(8) -0.08684(14) 0.37409(9) 0.0234(3) Uani 1 1 d . . .
H4 H 0.2038 -0.0682 0.4404 0.028 Uiso 1 1 calc R U .
C5 C 0.20909(8) -0.01723(16) 0.29781(9) 0.0267(3) Uani 1 1 d . . .
H5A H 0.1682 -0.0402 0.2322 0.040 Uiso 1 1 calc R U .
H5B H 0.2698 -0.0815 0.3055 0.040 Uiso 1 1 calc R U .
H5C H 0.2208 0.1147 0.3067 0.040 Uiso 1 1 calc R U .
C6 C 0.13827(10) -0.29084(16) 0.35993(11) 0.0378(4) Uani 1 1 d . . .
H6A H 0.1092 -0.3345 0.4111 0.057 Uiso 1 1 calc R U .
H6B H 0.1975 -0.3582 0.3639 0.057 Uiso 1 1 calc R U .
H6C H 0.0942 -0.3111 0.2957 0.057 Uiso 1 1 calc R U .

loop_
_atom_site_aniso_label
_atom_site_aniso_U_11
_atom_site_aniso_U_22
_atom_site_aniso_U_33
_atom_site_aniso_U_23
_atom_site_aniso_U_13
_atom_site_aniso_U_12
N1 0.0204(5) 0.0200(5) 0.0258(7) -0.0020(4) 0.0055(4) -0.0017(4)
C1 0.0219(5) 0.0202(5) 0.0217(7) -0.0016(4) 0.0072(4) -0.0022(4)
C2 0.0261(6) 0.0267(6) 0.0270(8) -0.0048(5) 0.0067(5) 0.0026(4)
C3 0.0288(6) 0.0310(6) 0.0257(8) -0.0055(5) 0.0053(5) -0.0006(5)
C4 0.0247(6) 0.0229(6) 0.0213(7) 0.0003(5) 0.0034(4) 0.0034(4)
C5 0.0225(6) 0.0280(6) 0.0303(8) -0.0028(5) 0.0079(5) 0.0018(4)
C6 0.0476(8) 0.0223(6) 0.0476(10) 0.0028(6) 0.0195(7) 0.0040(5)

loop_
_atom_type_symbol
_atom_type_description
_atom_type_scat_dispersion_real
_atom_type_scat_dispersion_imag
_atom_type_scat_source
C C 0.0033 0.0016 'International Tables Vol C Tables 4.2.6.8 and 6.1.1.4'
H H 0.0000 0.0000 'International Tables Vol C Tables 4.2.6.8 and 6.1.1.4'
N N 0.0061 0.0033 'International Tables Vol C Tables 4.2.6.8 and 6.1.1.4'

loop_
_citation_id
_citation_doi
_citation_year
1 10.1039/C8CC03295E 2018

loop_
_geom_angle_atom_site_label_1
_geom_angle_atom_site_label_2
_geom_angle_atom_site_label_3
_geom_angle
C1 N1 C4 116.71(9)
N1 C1 C3 112.82(9)
N1 C1 C2 108.26(9)
C3 C1 C2 110.14(9)
N1 C4 C6 108.54(9)
N1 C4 C5 112.24(10)
C6 C4 C5 110.51(10)

loop_
_geom_bond_atom_site_label_1
_geom_bond_atom_site_label_2
_geom_bond_distance
N1 C1 1.4728(15)
N1 C4 1.4757(15)
C1 C3 1.5237(18)
C1 C2 1.5272(16)
C4 C6 1.5233(17)
C4 C5 1.5251(17)

loop_
_geom_hbond_atom_site_label_D
_geom_hbond_atom_site_label_H
_geom_hbond_atom_site_label_A
_geom_hbond_distance_DH
_geom_hbond_distance_HA
_geom_hbond_distance_DA
_geom_hbond_angle_DHA
_geom_hbond_site_symmetry_A
N1 H1A N1 0.845(18) 2.641(19) 3.483(3) 175(2) 2
